data_4032414
loop_
_publ_author_name
'Wu, Fu-Song'
'Zhao, Hai-Yuan'
'Xu, Yan-Li'
'Hu, Kun'
'Pan, Ying-Ming'
'Ma, Xian-Li'

_publ_section_title
;
 Catalyst-free Synthesis of Pyrrolo[1,2-a]quinolines via Dehydration/[3+2]
 Cycloaddition Directly from 2-Methylquinolines, Aldehydes and Alkynoates.
;
_journal_name_full 'The Journal of organic chemistry'
_journal_paper_doi 10.1021/acs.joc.7b00280
_journal_year 2017
_chemical_formula_moiety 'C23 H17 F4 N O2'
_chemical_formula_sum 'C23 H17 F4 N O2'
_chemical_formula_weight 415.38
_chemical_name_systematic
;
 ? 
;
_space_group_crystal_system triclinic
_space_group_IT_number 2
_space_group_name_Hall '-P 1'
_space_group_name_H-M_alt 'P -1'
_symmetry_space_group_name_Hall '-P 1'
_symmetry_space_group_name_H-M 'P -1'
_atom_sites_solution_hydrogens geom
_atom_sites_solution_primary direct
_atom_sites_solution_secondary difmap
_audit_creation_date 2016-11-01
_audit_creation_method
;
Olex2 1.2
(compiled 2016.09.09 svn.r3337 for OlexSys, GUI svn.r5227)
;
_cell_angle_alpha 99.384(3)
_cell_angle_beta 91.951(3)
_cell_angle_gamma 93.602(3)
_cell_formula_units_Z 2
_cell_length_a 8.2176(16)
_cell_length_b 9.2644(18)
_cell_length_c 13.110(3)
_cell_measurement_reflns_used 5918
_cell_measurement_temperature 296(2)
_cell_measurement_theta_max 26.24
_cell_measurement_theta_min 2.23
_cell_volume 981.8(4)
_computing_cell_refinement 'SAINT v8.27A (Bruker, 2012)'
_computing_data_reduction 'SAINT v8.27A (Bruker, 2012)'
_computing_molecular_graphics 'Olex2 (Dolomanov et al., 2009)'
_computing_publication_material 'Olex2 (Dolomanov et al., 2009)'
_computing_structure_refinement 'XL (Sheldrick, 2008)'
_computing_structure_solution 'XS (Sheldrick, 2008)'
_diffrn_ambient_temperature 296.15
_diffrn_measured_fraction_theta_full 0.999
_diffrn_measured_fraction_theta_max 0.999
_diffrn_measurement_device_type 'Bruker APEX-II CCD'
_diffrn_measurement_method '\f and \w scans'
_diffrn_radiation_monochromator graphite
_diffrn_radiation_type MoK\a
_diffrn_radiation_wavelength 0.71073
_diffrn_reflns_av_R_equivalents 0.0258
_diffrn_reflns_av_unetI/netI 0.0258
_diffrn_reflns_limit_h_max 9
_diffrn_reflns_limit_h_min -9
_diffrn_reflns_limit_k_max 11
_diffrn_reflns_limit_k_min -11
_diffrn_reflns_limit_l_max 15
_diffrn_reflns_limit_l_min -15
_diffrn_reflns_number 10764
_diffrn_reflns_theta_full 25.34
_diffrn_reflns_theta_max 25.34
_diffrn_reflns_theta_min 1.58
_diffrn_source 'fine-focus sealed tube'
_diffrn_standards_number 0
_exptl_absorpt_coefficient_mu 0.115
_exptl_absorpt_correction_type none
_exptl_crystal_colour 'light yellow'
_exptl_crystal_density_diffrn 1.405
_exptl_crystal_density_method 'not measured'
_exptl_crystal_description block
_exptl_crystal_F_000 428
_exptl_crystal_size_max 0.34
_exptl_crystal_size_mid 0.18
_exptl_crystal_size_min 0.07
_refine_diff_density_max 0.264
_refine_diff_density_min -0.247
_refine_diff_density_rms 0.049
_refine_ls_extinction_method none
_refine_ls_goodness_of_fit_ref 1.038
_refine_ls_hydrogen_treatment constr
_refine_ls_matrix_type full
_refine_ls_number_parameters 272
_refine_ls_number_reflns 3590
_refine_ls_number_restraints 0
_refine_ls_restrained_S_all 1.038
_refine_ls_R_factor_all 0.0567
_refine_ls_R_factor_gt 0.0459
_refine_ls_shift/su_max 0.001
_refine_ls_shift/su_mean 0.000
_refine_ls_structure_factor_coef Fsqd
_refine_ls_weighting_details 'calc w=1/[\s^2^(Fo^2^)+(0.0817P)^2^+0.2600P] where P=(Fo^2^+2Fc^2^)/3'
_refine_ls_weighting_scheme calc
_refine_ls_wR_factor_gt 0.1353
_refine_ls_wR_factor_ref 0.1494
_reflns_number_gt 2877
_reflns_number_total 3590
_reflns_threshold_expression >2sigma(I)
_cod_data_source_file jo7b00280_si_002.cif
_cod_data_source_block aaaaa
_cod_database_code 4032414
_olex2_refinement_description
;
1. Fixed Uiso
 At 1.2 times of:
  All C(H) groups, All C(H,H) groups
 At 1.5 times of:
  All C(H,H,H) groups
2.a Secondary CH2 refined with riding coordinates:
 C11(H11a,H11b), C22(H22a,H22b)
2.b Aromatic/amide H refined with riding coordinates:
 C2(H2), C3(H3), C4(H4), C5(H5), C7(H7), C8(H8), C13(H13), C14(H14), C16(H16),
 C17(H17)
2.c Idealised Me refined as rotating group:
 C23(H23a,H23b,H23c)
;
_olex2_submission_special_instructions 'No special instructions were received'

loop_
_space_group_symop_id
_space_group_symop_operation_xyz
1 'x, y, z'
2 '-x, -y, -z'

loop_
_atom_site_label
_atom_site_type_symbol
_atom_site_fract_x
_atom_site_fract_y
_atom_site_fract_z
_atom_site_U_iso_or_equiv
_atom_site_adp_type
_atom_site_occupancy
_atom_site_calc_flag
_atom_site_refinement_flags_posn
F1 F 0.6101(2) 0.91558(17) 0.07497(13) 0.0958(5) Uani 1 d .
F2 F 0.8414(3) 1.00355(15) 0.14513(16) 0.1237(7) Uani 1 d .
F3 F 0.8229(2) 0.91115(18) -0.01535(13) 0.0970(5) Uani 1 d .
F4 F 0.5925(2) 0.27615(18) 0.53987(12) 0.0945(5) Uani 1 d .
O1 O 1.1038(2) 0.90055(19) 0.28257(13) 0.0832(5) Uani 1 d .
O2 O 0.8660(3) 0.8980(2) 0.35560(16) 0.1085(7) Uani 1 d .
N1 N 0.78148(16) 0.61292(15) 0.04941(10) 0.0424(3) Uani 1 d .
C1 C 0.69206(19) 0.5607(2) -0.04535(13) 0.0466(4) Uani 1 d .
C2 C 0.6025(2) 0.6492(3) -0.09879(16) 0.0638(5) Uani 1 d .
H2 H 0.6000 0.7486 -0.0729 0.077 Uiso 1 calc R
C3 C 0.5169(3) 0.5900(4) -0.19027(18) 0.0771(7) Uani 1 d .
H3 H 0.4577 0.6505 -0.2253 0.093 Uiso 1 calc R
C4 C 0.5177(3) 0.4448(4) -0.23003(17) 0.0782(7) Uani 1 d .
H4 H 0.4601 0.4067 -0.2918 0.094 Uiso 1 calc R
C5 C 0.6034(3) 0.3559(3) -0.17876(16) 0.0686(6) Uani 1 d .
H5 H 0.6035 0.2568 -0.2062 0.082 Uiso 1 calc R
C6 C 0.6918(2) 0.4101(2) -0.08515(13) 0.0522(5) Uani 1 d .
C7 C 0.7761(2) 0.3134(2) -0.03125(14) 0.0552(5) Uani 1 d .
H7 H 0.7774 0.2148 -0.0598 0.066 Uiso 1 calc R
C8 C 0.8537(2) 0.36405(19) 0.06056(14) 0.0487(4) Uani 1 d .
H8 H 0.9060 0.2999 0.0962 0.058 Uiso 1 calc R
C9 C 0.85623(19) 0.51503(18) 0.10356(12) 0.0411(4) Uani 1 d .
C10 C 0.9274(2) 0.59052(19) 0.19527(13) 0.0440(4) Uani 1 d .
C11 C 1.0160(2) 0.5257(2) 0.27721(14) 0.0520(4) Uani 1 d .
H11A H 1.0881 0.6018 0.3184 0.062 Uiso 1 calc R
H11B H 1.0831 0.4508 0.2440 0.062 Uiso 1 calc R
C12 C 0.9027(2) 0.4585(2) 0.34837(13) 0.0467(4) Uani 1 d .
C13 C 0.8706(3) 0.3090(2) 0.33706(15) 0.0581(5) Uani 1 d .
H13 H 0.9202 0.2485 0.2853 0.070 Uiso 1 calc R
C14 C 0.7660(3) 0.2463(2) 0.40097(17) 0.0667(5) Uani 1 d .
H14 H 0.7448 0.1451 0.3924 0.080 Uiso 1 calc R
C15 C 0.6954(3) 0.3366(3) 0.47652(15) 0.0620(5) Uani 1 d .
C16 C 0.7232(3) 0.4849(2) 0.49092(15) 0.0620(5) Uani 1 d .
H16 H 0.6732 0.5442 0.5432 0.074 Uiso 1 calc R
C17 C 0.8274(2) 0.5458(2) 0.42631(15) 0.0559(5) Uani 1 d .
H17 H 0.8471 0.6471 0.4354 0.067 Uiso 1 calc R
C18 C 0.8091(2) 0.75231(19) 0.10822(14) 0.0487(4) Uani 1 d .
C19 C 0.7694(3) 0.8934(2) 0.07828(19) 0.0711(6) Uani 1 d .
C20 C 0.8975(2) 0.73861(19) 0.19766(14) 0.0485(4) Uani 1 d .
C21 C 0.9510(3) 0.8555(2) 0.28595(16) 0.0621(5) Uani 1 d .
C22 C 1.1726(4) 1.0083(3) 0.3701(3) 0.1078(11) Uani 1 d .
H22A H 1.0970 1.0836 0.3886 0.129 Uiso 1 calc R
H22B H 1.1922 0.9609 0.4296 0.129 Uiso 1 calc R
C23 C 1.3222(6) 1.0723(6) 0.3402(5) 0.223(3) Uani 1 d .
H23A H 1.3030 1.1124 0.2781 0.335 Uiso 1 calc GR
H23B H 1.3995 0.9985 0.3278 0.335 Uiso 1 calc GR
H23C H 1.3649 1.1490 0.3945 0.335 Uiso 1 calc GR

loop_
_atom_site_aniso_label
_atom_site_aniso_U_11
_atom_site_aniso_U_22
_atom_site_aniso_U_33
_atom_site_aniso_U_23
_atom_site_aniso_U_13
_atom_site_aniso_U_12
F1 0.0986(11) 0.0873(10) 0.1097(12) 0.0252(8) 0.0021(9) 0.0478(8)
F2 0.1853(19) 0.0456(7) 0.1342(15) 0.0137(8) -0.0598(13) -0.0002(9)
F3 0.0996(11) 0.0984(11) 0.1066(12) 0.0636(9) -0.0013(9) -0.0072(8)
F4 0.1022(11) 0.1089(12) 0.0777(9) 0.0294(8) 0.0278(8) -0.0012(9)
O1 0.0775(11) 0.0792(11) 0.0791(11) -0.0181(8) -0.0136(8) -0.0126(8)
O2 0.1281(17) 0.0881(13) 0.0934(13) -0.0331(11) 0.0322(12) -0.0044(11)
N1 0.0388(7) 0.0481(8) 0.0411(7) 0.0099(6) 0.0020(6) 0.0018(6)
C1 0.0340(8) 0.0679(11) 0.0388(8) 0.0124(8) 0.0041(6) 0.0000(7)
C2 0.0528(11) 0.0854(15) 0.0566(11) 0.0213(10) -0.0027(9) 0.0099(10)
C3 0.0521(12) 0.127(2) 0.0580(13) 0.0306(14) -0.0052(9) 0.0126(12)
C4 0.0493(11) 0.136(2) 0.0446(11) 0.0036(13) -0.0023(9) -0.0024(13)
C5 0.0537(11) 0.0957(17) 0.0491(11) -0.0048(10) 0.0022(9) -0.0075(11)
C6 0.0412(9) 0.0701(12) 0.0423(9) 0.0028(8) 0.0067(7) -0.0041(8)
C7 0.0577(11) 0.0512(10) 0.0526(10) -0.0023(8) 0.0072(8) -0.0024(8)
C8 0.0500(10) 0.0465(9) 0.0497(10) 0.0074(8) 0.0060(8) 0.0039(7)
C9 0.0366(8) 0.0458(9) 0.0419(8) 0.0097(7) 0.0039(6) 0.0031(6)
C10 0.0411(8) 0.0473(9) 0.0432(9) 0.0062(7) 0.0006(7) 0.0037(7)
C11 0.0455(9) 0.0621(11) 0.0486(10) 0.0099(8) -0.0055(7) 0.0083(8)
C12 0.0454(9) 0.0547(10) 0.0402(9) 0.0081(7) -0.0100(7) 0.0118(7)
C13 0.0716(12) 0.0565(11) 0.0470(10) 0.0058(8) 0.0038(9) 0.0166(9)
C14 0.0859(15) 0.0560(12) 0.0594(12) 0.0129(9) 0.0014(11) 0.0057(10)
C15 0.0610(12) 0.0779(14) 0.0498(11) 0.0177(10) 0.0021(9) 0.0071(10)
C16 0.0629(12) 0.0760(14) 0.0469(10) 0.0040(9) 0.0036(9) 0.0193(10)
C17 0.0605(11) 0.0549(11) 0.0510(10) 0.0035(8) -0.0066(8) 0.0117(8)
C18 0.0489(9) 0.0464(10) 0.0518(10) 0.0105(8) 0.0025(8) 0.0042(7)
C19 0.0837(15) 0.0523(12) 0.0785(15) 0.0177(11) -0.0111(12) 0.0056(11)
C20 0.0486(9) 0.0459(9) 0.0499(9) 0.0056(7) 0.0011(7) 0.0014(7)
C21 0.0785(14) 0.0473(10) 0.0581(12) 0.0024(9) -0.0013(10) 0.0036(10)
C22 0.123(2) 0.0761(17) 0.106(2) -0.0228(15) -0.0512(19) -0.0040(16)
C23 0.152(4) 0.204(5) 0.251(6) -0.103(5) 0.013(4) -0.102(4)

loop_
_atom_type_symbol
_atom_type_description
_atom_type_scat_dispersion_real
_atom_type_scat_dispersion_imag
_atom_type_scat_source
C C 0.0033 0.0016 'International Tables Vol C Tables 4.2.6.8 and 6.1.1.4'
H H 0.0000 0.0000 'International Tables Vol C Tables 4.2.6.8 and 6.1.1.4'
F F 0.0171 0.0103 'International Tables Vol C Tables 4.2.6.8 and 6.1.1.4'
N N 0.0061 0.0033 'International Tables Vol C Tables 4.2.6.8 and 6.1.1.4'
O O 0.0106 0.0060 'International Tables Vol C Tables 4.2.6.8 and 6.1.1.4'

loop_
_geom_angle_atom_site_label_1
_geom_angle_atom_site_label_2
_geom_angle_atom_site_label_3
_geom_angle
C21 O1 C22 116.9(2)
C9 N1 C1 120.33(14)
C18 N1 C1 132.34(15)
C18 N1 C9 107.28(13)
C2 C1 N1 123.61(18)
C2 C1 C6 118.85(17)
C6 C1 N1 117.52(16)
C1 C2 H2 119.9
C3 C2 C1 120.3(2)
C3 C2 H2 119.9
C2 C3 H3 119.4
C4 C3 C2 121.3(2)
C4 C3 H3 119.4
C3 C4 H4 120.2
C5 C4 C3 119.5(2)
C5 C4 H4 120.2
C4 C5 H5 119.2
C4 C5 C6 121.6(2)
C6 C5 H5 119.2
C1 C6 C7 121.13(16)
C5 C6 C1 118.5(2)
C5 C6 C7 120.4(2)
C6 C7 H7 119.9
C8 C7 C6 120.29(18)
C8 C7 H7 119.9
C7 C8 H8 119.8
C7 C8 C9 120.31(17)
C9 C8 H8 119.8
N1 C9 C8 120.24(15)
C10 C9 N1 109.46(14)
C10 C9 C8 130.28(16)
C9 C10 C11 126.46(16)
C9 C10 C20 106.52(15)
C20 C10 C11 127.01(16)
C10 C11 H11A 108.9
C10 C11 H11B 108.9
C10 C11 C12 113.33(14)
H11A C11 H11B 107.7
C12 C11 H11A 108.9
C12 C11 H11B 108.9
C13 C12 C11 121.07(16)
C13 C12 C17 117.89(18)
C17 C12 C11 121.03(17)
C12 C13 H13 119.2
C12 C13 C14 121.64(18)
C14 C13 H13 119.2
C13 C14 H14 120.9
C15 C14 C13 118.2(2)
C15 C14 H14 120.9
C14 C15 F4 118.7(2)
C14 C15 C16 122.4(2)
C16 C15 F4 118.88(19)
C15 C16 H16 120.7
C15 C16 C17 118.68(18)
C17 C16 H16 120.7
C12 C17 H17 119.4
C16 C17 C12 121.16(19)
C16 C17 H17 119.4
N1 C18 C19 127.38(17)
C20 C18 N1 107.76(15)
C20 C18 C19 124.55(18)
F1 C19 F3 105.84(18)
F1 C19 C18 114.81(19)
F2 C19 F1 106.7(2)
F2 C19 F3 105.9(2)
F2 C19 C18 109.86(18)
F3 C19 C18 113.2(2)
C10 C20 C21 123.08(16)
C18 C20 C10 108.97(16)
C18 C20 C21 127.92(17)
O1 C21 C20 112.37(18)
O2 C21 O1 123.6(2)
O2 C21 C20 123.9(2)
O1 C22 H22A 110.1
O1 C22 H22B 110.1
H22A C22 H22B 108.4
C23 C22 O1 108.2(3)
C23 C22 H22A 110.1
C23 C22 H22B 110.1
C22 C23 H23A 109.5
C22 C23 H23B 109.5
C22 C23 H23C 109.5
H23A C23 H23B 109.5
H23A C23 H23C 109.5
H23B C23 H23C 109.5

loop_
_geom_bond_atom_site_label_1
_geom_bond_atom_site_label_2
_geom_bond_distance
F1 C19 1.338(3)
F2 C19 1.326(3)
F3 C19 1.349(3)
F4 C15 1.363(2)
O1 C21 1.303(3)
O1 C22 1.464(3)
O2 C21 1.199(3)
N1 C1 1.419(2)
N1 C9 1.398(2)
N1 C18 1.393(2)
C1 C2 1.390(3)
C1 C6 1.407(3)
C2 H2 0.9300
C2 C3 1.383(3)
C3 H3 0.9300
C3 C4 1.361(4)
C4 H4 0.9300
C4 C5 1.359(4)
C5 H5 0.9300
C5 C6 1.407(3)
C6 C7 1.426(3)
C7 H7 0.9300
C7 C8 1.342(3)
C8 H8 0.9300
C8 C9 1.419(2)
C9 C10 1.380(2)
C10 C11 1.502(2)
C10 C20 1.404(2)
C11 H11A 0.9700
C11 H11B 0.9700
C11 C12 1.517(3)
C12 C13 1.377(3)
C12 C17 1.385(3)
C13 H13 0.9300
C13 C14 1.387(3)
C14 H14 0.9300
C14 C15 1.360(3)
C15 C16 1.360(3)
C16 H16 0.9300
C16 C17 1.383(3)
C17 H17 0.9300
C18 C19 1.477(3)
C18 C20 1.386(3)
C20 C21 1.484(3)
C22 H22A 0.9700
C22 H22B 0.9700
C22 C23 1.426(6)
C23 H23A 0.9600
C23 H23B 0.9600
C23 H23C 0.9600

loop_
_geom_torsion_atom_site_label_1
_geom_torsion_atom_site_label_2
_geom_torsion_atom_site_label_3
_geom_torsion_atom_site_label_4
_geom_torsion
F4 C15 C16 C17 -179.86(18)
N1 C1 C2 C3 -179.31(17)
N1 C1 C6 C5 179.72(15)
N1 C1 C6 C7 1.0(2)
N1 C9 C10 C11 178.21(15)
N1 C9 C10 C20 -0.55(18)
N1 C18 C19 F1 71.9(3)
N1 C18 C19 F2 -167.9(2)
N1 C18 C19 F3 -49.8(3)
N1 C18 C20 C10 0.5(2)
N1 C18 C20 C21 -177.56(18)
C1 N1 C9 C8 4.7(2)
C1 N1 C9 C10 -176.72(13)
C1 N1 C18 C19 -9.9(3)
C1 N1 C18 C20 176.34(16)
C1 C2 C3 C4 0.2(3)
C1 C6 C7 C8 2.0(3)
C2 C1 C6 C5 1.3(2)
C2 C1 C6 C7 -177.40(16)
C2 C3 C4 C5 0.4(3)
C3 C4 C5 C6 0.0(3)
C4 C5 C6 C1 -0.8(3)
C4 C5 C6 C7 177.88(18)
C5 C6 C7 C8 -176.68(17)
C6 C1 C2 C3 -1.0(3)
C6 C7 C8 C9 -1.7(3)
C7 C8 C9 N1 -1.6(2)
C7 C8 C9 C10 -179.87(17)
C8 C9 C10 C11 -3.4(3)
C8 C9 C10 C20 177.85(17)
C9 N1 C1 C2 174.04(16)
C9 N1 C1 C6 -4.3(2)
C9 N1 C18 C19 172.93(18)
C9 N1 C18 C20 -0.85(18)
C9 C10 C11 C12 -80.6(2)
C9 C10 C20 C18 0.01(19)
C9 C10 C20 C21 178.21(17)
C10 C11 C12 C13 102.5(2)
C10 C11 C12 C17 -77.0(2)
C10 C20 C21 O1 81.4(2)
C10 C20 C21 O2 -94.8(3)
C11 C10 C20 C18 -178.74(16)
C11 C10 C20 C21 -0.5(3)
C11 C12 C13 C14 -179.38(17)
C11 C12 C17 C16 179.61(16)
C12 C13 C14 C15 -0.3(3)
C13 C12 C17 C16 0.1(3)
C13 C14 C15 F4 -179.92(18)
C13 C14 C15 C16 0.3(3)
C14 C15 C16 C17 0.0(3)
C15 C16 C17 C12 -0.1(3)
C17 C12 C13 C14 0.1(3)
C18 N1 C1 C2 -2.8(3)
C18 N1 C1 C6 178.80(16)
C18 N1 C9 C8 -177.72(14)
C18 N1 C9 C10 0.87(18)
C18 C20 C21 O1 -100.8(2)
C18 C20 C21 O2 83.1(3)
C19 C18 C20 C10 -173.47(18)
C19 C18 C20 C21 8.4(3)
C20 C10 C11 C12 97.9(2)
C20 C18 C19 F1 -115.3(2)
C20 C18 C19 F2 4.9(3)
C20 C18 C19 F3 123.0(2)
C21 O1 C22 C23 -164.6(4)
C22 O1 C21 O2 0.5(4)
C22 O1 C21 C20 -175.7(2)
